data_7133964
loop_
_publ_author_name
'Luff, M. S.'
'Oppel, K.'
'Krummenacher, I.'
'Braunschweig, H.'
'Radius, U.'

_publ_section_title
;
 Radical anions of 1,1-azoliumdithiocarboxylates.
;
_journal_issue 97
_journal_name_full 'Chemical communications (Cambridge, England)'
_journal_page_first 14447
_journal_page_last 14450
_journal_paper_doi 10.1039/d4cc05486e
_journal_volume 60
_journal_year 2024
_chemical_formula_moiety 'C40 H60 K N2 O6 S2, C12 H24 O6'
_chemical_formula_sum 'C52 H84 K N2 O12 S2'
_chemical_formula_weight 1032.43
_space_group_crystal_system triclinic
_space_group_IT_number 2
_space_group_name_Hall '-P 1'
_space_group_name_H-M_alt 'P -1'
_atom_sites_solution_hydrogens geom
_atom_sites_solution_primary dual
_atom_sites_solution_secondary difmap
_audit_creation_method SHELXL-2018/3
_audit_update_record
;
2024-10-14 deposited with the CCDC.	2024-11-11 downloaded from the CCDC.
;
_cell_angle_alpha 89.060(2)
_cell_angle_beta 78.915(2)
_cell_angle_gamma 80.742(2)
_cell_formula_units_Z 2
_cell_length_a 12.4442(3)
_cell_length_b 12.7336(4)
_cell_length_c 18.2742(6)
_cell_measurement_reflns_used 16718
_cell_measurement_temperature 100(2)
_cell_measurement_theta_max 71.2130
_cell_measurement_theta_min 3.5070
_cell_volume 2804.36(15)
_computing_cell_refinement 'CrysAlisPro 1.171.41.93a (Rigaku OD, 2020)'
_computing_data_reduction 'CrysAlisPro 1.171.41.93a (Rigaku OD, 2020)'
_computing_molecular_graphics 'ShelXLe (Huebschle et all, 2011)'
_computing_publication_material 'SHELXL-2014/6 (Sheldrick, 2014)'
_computing_structure_refinement 'SHELXL-2018/3 (Sheldrick, 2018)'
_computing_structure_solution 'SHELXT 2014/5 (Sheldrick, 2014)'
_diffrn_ambient_temperature 100(2)
_diffrn_detector_area_resol_mean 10.0000
_diffrn_measured_fraction_theta_full 0.991
_diffrn_measured_fraction_theta_max 0.991
_diffrn_measurement_device_type 'XtaLAB Synergy R, HyPix-Arc 150'
_diffrn_measurement_method '\w scans'
_diffrn_radiation_type CuK\a
_diffrn_radiation_wavelength 1.54184
_diffrn_reflns_av_R_equivalents 0.0575
_diffrn_reflns_av_unetI/netI 0.0439
_diffrn_reflns_Laue_measured_fraction_full 0.991
_diffrn_reflns_Laue_measured_fraction_max 0.991
_diffrn_reflns_limit_h_max 14
_diffrn_reflns_limit_h_min -14
_diffrn_reflns_limit_k_max 15
_diffrn_reflns_limit_k_min -15
_diffrn_reflns_limit_l_max 21
_diffrn_reflns_limit_l_min -21
_diffrn_reflns_number 49723
_diffrn_reflns_point_group_measured_fraction_full 0.991
_diffrn_reflns_point_group_measured_fraction_max 0.991
_diffrn_reflns_theta_full 67.071
_diffrn_reflns_theta_max 67.071
_diffrn_reflns_theta_min 2.464
_diffrn_source 'Rotating-anode X-ray tube'
_exptl_absorpt_coefficient_mu 2.001
_exptl_absorpt_correction_T_max 1.000
_exptl_absorpt_correction_T_min 0.501
_exptl_absorpt_correction_type gaussian
_exptl_absorpt_process_details
;
CrysAlisPro 1.171.41.92a (Rigaku Oxford Diffraction, 2020)
Numerical absorption correction based on gaussian integration over
a multifaceted crystal model
Empirical absorption correction using spherical harmonics,
implemented in SCALE3 ABSPACK scaling algorithm.
;
_exptl_crystal_colour black
_exptl_crystal_density_diffrn 1.223
_exptl_crystal_description plate
_exptl_crystal_F_000 1114
_exptl_crystal_size_max 0.280
_exptl_crystal_size_mid 0.180
_exptl_crystal_size_min 0.080
_refine_diff_density_max 1.098
_refine_diff_density_min -1.182
_refine_diff_density_rms 0.066
_refine_ls_extinction_method none
_refine_ls_goodness_of_fit_ref 1.084
_refine_ls_hydrogen_treatment constr
_refine_ls_matrix_type full
_refine_ls_number_parameters 830
_refine_ls_number_reflns 9921
_refine_ls_number_restraints 1040
_refine_ls_restrained_S_all 1.088
_refine_ls_R_factor_all 0.0907
_refine_ls_R_factor_gt 0.0759
_refine_ls_shift/su_max 0.000
_refine_ls_shift/su_mean 0.000
_refine_ls_structure_factor_coef Fsqd
_refine_ls_weighting_details 'w=1/[\s^2^(Fo^2^)+(0.0754P)^2^+5.8097P] where P=(Fo^2^+2Fc^2^)/3'
_refine_ls_weighting_scheme calc
_refine_ls_wR_factor_gt 0.1881
_refine_ls_wR_factor_ref 0.1969
_reflns_Friedel_coverage 0.000
_reflns_number_gt 8176
_reflns_number_total 9921
_reflns_threshold_expression 'I > 2\s(I)'
_cod_data_source_file d4cc05486e2.cif
_cod_data_source_block Compound_2b
_cod_depositor_comments 'Adding full bibliography for 7133960--7133964.cif.'
_cod_database_code 7133964
_shelx_shelxl_version_number 2018/3
_shelx_space_group_comment
;
The symmetry employed for this shelxl refinement is uniquely defined
by the following loop, which should always be used as a source of
symmetry information in preference to the above space-group names.
They are only intended as comments.
;
_shelx_estimated_absorpt_t_min 0.604
_shelx_estimated_absorpt_t_max 0.856

loop_
_space_group_symop_operation_xyz
'x, y, z'
'-x, -y, -z'

loop_
_atom_site_label
_atom_site_type_symbol
_atom_site_fract_x
_atom_site_fract_y
_atom_site_fract_z
_atom_site_U_iso_or_equiv
_atom_site_adp_type
_atom_site_occupancy
_atom_site_site_symmetry_order
_atom_site_calc_flag
_atom_site_refinement_flags_posn
_atom_site_refinement_flags_adp
_atom_site_refinement_flags_occupancy
_atom_site_disorder_assembly
_atom_site_disorder_group
C1_1 C 0.5399(3) 0.2560(3) 0.19259(19) 0.0251(7) Uani 1 1 d D . . . .
N2_1 N 0.5155(2) 0.3280(2) 0.13886(17) 0.0298(7) Uani 1 1 d . . . . .
C3_1 C 0.5859(3) 0.2990(3) 0.0708(2) 0.0311(8) Uani 1 1 d . . . . .
H3_1 H 0.586384 0.336281 0.025275 0.037 Uiso 1 1 calc R U . . .
C4_1 C 0.6523(3) 0.2094(3) 0.0812(2) 0.0310(8) Uani 1 1 d . . . . .
H4_1 H 0.708412 0.171180 0.044173 0.037 Uiso 1 1 calc R U . . .
N5_1 N 0.6258(2) 0.1816(2) 0.15514(16) 0.0283(7) Uani 1 1 d . . . . .
C6_1 C 0.4257(3) 0.4167(3) 0.14439(19) 0.0290(8) Uani 1 1 d . . . . .
C7_1 C 0.3169(3) 0.3973(3) 0.1474(2) 0.0316(8) Uani 1 1 d . . . . .
C8_1 C 0.2354(3) 0.4861(3) 0.1463(2) 0.0365(9) Uani 1 1 d . . . . .
H8_1 H 0.160399 0.476259 0.150624 0.044 Uiso 1 1 calc R U . . .
C9_1 C 0.2607(3) 0.5873(3) 0.1391(2) 0.0404(10) Uani 1 1 d . . . . .
H9_1 H 0.203579 0.646133 0.137495 0.048 Uiso 1 1 calc R U . . .
C10_1 C 0.3691(3) 0.6038(3) 0.1342(2) 0.0370(9) Uani 1 1 d . . . . .
H10_1 H 0.386156 0.673958 0.128540 0.044 Uiso 1 1 calc R U . . .
C11_1 C 0.4541(3) 0.5180(3) 0.1374(2) 0.0308(8) Uani 1 1 d . . . . .
C12_1 C 0.2859(3) 0.2870(3) 0.1523(2) 0.0362(9) Uani 1 1 d . . . . .
H12_1 H 0.356206 0.234424 0.143853 0.043 Uiso 1 1 calc R U . . .
C13_1 C 0.2206(5) 0.2671(4) 0.2284(3) 0.0595(13) Uani 1 1 d . . . . .
H13A_1 H 0.208471 0.192894 0.231260 0.089 Uiso 1 1 calc R U . . .
H13B_1 H 0.148846 0.314386 0.236749 0.089 Uiso 1 1 calc R U . . .
H13C_1 H 0.262077 0.281222 0.266706 0.089 Uiso 1 1 calc R U . . .
C14_1 C 0.2210(4) 0.2678(4) 0.0919(2) 0.0472(11) Uani 1 1 d . . . . .
H14A_1 H 0.210030 0.193296 0.092652 0.071 Uiso 1 1 calc R U . . .
H14B_1 H 0.262815 0.283706 0.042962 0.071 Uiso 1 1 calc R U . . .
H14C_1 H 0.148766 0.314212 0.101470 0.071 Uiso 1 1 calc R U . . .
C15_1 C 0.5711(3) 0.5389(3) 0.1357(2) 0.0369(9) Uani 1 1 d . . . . .
H15_1 H 0.619294 0.468556 0.138043 0.044 Uiso 1 1 calc R U . . .
C16_1 C 0.5763(4) 0.6048(4) 0.2038(3) 0.0546(12) Uani 1 1 d . . . . .
H16A_1 H 0.652102 0.618991 0.200774 0.082 Uiso 1 1 calc R U . . .
H16B_1 H 0.554519 0.565301 0.249280 0.082 Uiso 1 1 calc R U . . .
H16C_1 H 0.525479 0.672391 0.205048 0.082 Uiso 1 1 calc R U . . .
C17_1 C 0.6164(4) 0.5911(4) 0.0627(2) 0.0493(11) Uani 1 1 d . . . . .
H17A_1 H 0.691469 0.604933 0.063468 0.074 Uiso 1 1 calc R U . . .
H17B_1 H 0.568101 0.658417 0.057295 0.074 Uiso 1 1 calc R U . . .
H17C_1 H 0.618813 0.543464 0.020682 0.074 Uiso 1 1 calc R U . . .
C18_1 C 0.6875(3) 0.0891(3) 0.1829(2) 0.0277(8) Uani 1 1 d . . . . .
C19_1 C 0.7722(3) 0.1012(3) 0.2206(2) 0.0303(8) Uani 1 1 d . . . . .
C20_1 C 0.8386(3) 0.0080(3) 0.2382(2) 0.0357(9) Uani 1 1 d . . . . .
H20_1 H 0.897128 0.013352 0.263848 0.043 Uiso 1 1 calc R U . . .
C21_1 C 0.8206(3) -0.0914(3) 0.2190(2) 0.0357(9) Uani 1 1 d . . . . .
H21_1 H 0.866522 -0.153469 0.231510 0.043 Uiso 1 1 calc R U . . .
C22_1 C 0.7373(3) -0.1004(3) 0.1822(2) 0.0363(9) Uani 1 1 d . . . . .
H22_1 H 0.725600 -0.169117 0.169323 0.044 Uiso 1 1 calc R U . . .
C23_1 C 0.6684(3) -0.0105(3) 0.1629(2) 0.0324(8) Uani 1 1 d . . . . .
C24_1 C 0.5752(4) -0.0225(3) 0.1229(3) 0.0443(10) Uani 1 1 d . . . . .
H24_1 H 0.536207 0.050110 0.113845 0.053 Uiso 1 1 calc R U . . .
C25_1 C 0.4922(5) -0.0826(6) 0.1698(4) 0.094(2) Uani 1 1 d . . . . .
H25A_1 H 0.436629 -0.095203 0.140961 0.142 Uiso 1 1 calc R U . . .
H25B_1 H 0.455554 -0.040657 0.214739 0.142 Uiso 1 1 calc R U . . .
H25C_1 H 0.530626 -0.150930 0.184064 0.142 Uiso 1 1 calc R U . . .
C26_1 C 0.6201(5) -0.0800(5) 0.0470(3) 0.0779(18) Uani 1 1 d . . . . .
H26A_1 H 0.558116 -0.086508 0.022310 0.117 Uiso 1 1 calc R U . . .
H26B_1 H 0.659687 -0.151000 0.054732 0.117 Uiso 1 1 calc R U . . .
H26C_1 H 0.670986 -0.038889 0.015621 0.117 Uiso 1 1 calc R U . . .
C27_1 C 0.7956(4) 0.2093(3) 0.2410(3) 0.0425(10) Uani 1 1 d . . . . .
H27_1 H 0.746388 0.264837 0.218069 0.051 Uiso 1 1 calc R U . . .
C28_1 C 0.7676(5) 0.2274(4) 0.3253(3) 0.0672(15) Uani 1 1 d . . . . .
H28A_1 H 0.781846 0.298045 0.337161 0.101 Uiso 1 1 calc R U . . .
H28B_1 H 0.813755 0.172970 0.349184 0.101 Uiso 1 1 calc R U . . .
H28C_1 H 0.689131 0.222863 0.343584 0.101 Uiso 1 1 calc R U . . .
C29_1 C 0.9151(4) 0.2225(4) 0.2102(3) 0.0541(12) Uani 1 1 d . . . . .
H29A_1 H 0.925464 0.295038 0.220591 0.081 Uiso 1 1 calc R U . . .
H29B_1 H 0.931842 0.209347 0.156172 0.081 Uiso 1 1 calc R U . . .
H29C_1 H 0.965045 0.171493 0.233923 0.081 Uiso 1 1 calc R U . . .
O1_21 O 0.1589(3) 0.4730(4) 0.4577(3) 0.0308(8) Uani 0.786(2) 1 d . U P A 1
K1_21 K 0.3254(3) 0.28009(17) 0.46077(18) 0.0282(5) Uani 0.786(2) 1 d . U P A 1
C2_21 C 0.1121(5) 0.4623(5) 0.3937(3) 0.0328(10) Uani 0.786(2) 1 d . U P A 1
H2A_21 H 0.171450 0.449874 0.348689 0.039 Uiso 0.786(2) 1 calc R U P A 1
H2B_21 H 0.060894 0.528015 0.386715 0.039 Uiso 0.786(2) 1 calc R U P A 1
C3_21 C 0.0511(4) 0.3705(5) 0.4054(3) 0.0337(10) Uani 0.786(2) 1 d . U P A 1
H3A_21 H -0.004164 0.380697 0.452562 0.040 Uiso 0.786(2) 1 calc R U P A 1
H3B_21 H 0.011031 0.365540 0.363996 0.040 Uiso 0.786(2) 1 calc R U P A 1
O4_21 O 0.1270(5) 0.2754(3) 0.4083(4) 0.0329(9) Uani 0.786(2) 1 d . U P A 1
C5_21 C 0.0785(5) 0.1818(5) 0.4079(3) 0.0376(9) Uani 0.786(2) 1 d . U P A 1
H5A_21 H 0.045102 0.179542 0.363032 0.045 Uiso 0.786(2) 1 calc R U P A 1
H5B_21 H 0.019553 0.180687 0.452641 0.045 Uiso 0.786(2) 1 calc R U P A 1
C6_21 C 0.1690(5) 0.0879(4) 0.4075(3) 0.0395(9) Uani 0.786(2) 1 d . U P A 1
H6A_21 H 0.139897 0.020964 0.402599 0.047 Uiso 0.786(2) 1 calc R U P A 1
H6B_21 H 0.230444 0.092134 0.364719 0.047 Uiso 0.786(2) 1 calc R U P A 1
O7_21 O 0.2082(3) 0.0892(3) 0.4756(2) 0.0376(7) Uani 0.786(2) 1 d . U P A 1
C8_21 C 0.2950(5) 0.0027(4) 0.4796(3) 0.0418(10) Uani 0.786(2) 1 d . U P A 1
H8A_21 H 0.357455 0.005270 0.437224 0.050 Uiso 0.786(2) 1 calc R U P A 1
H8B_21 H 0.267655 -0.065620 0.476524 0.050 Uiso 0.786(2) 1 calc R U P A 1
C9_21 C 0.3340(5) 0.0098(4) 0.5515(3) 0.0391(10) Uani 0.786(2) 1 d . U P A 1
H9A_21 H 0.270324 0.013807 0.593833 0.047 Uiso 0.786(2) 1 calc R U P A 1
H9B_21 H 0.388087 -0.054260 0.557478 0.047 Uiso 0.786(2) 1 calc R U P A 1
O10_21 O 0.3845(3) 0.1024(3) 0.5512(2) 0.0385(7) Uani 0.786(2) 1 d . U P A 1
C11_21 C 0.4164(5) 0.1171(5) 0.6207(3) 0.0405(10) Uani 0.786(2) 1 d . U P A 1
H11A_21 H 0.460922 0.050828 0.634596 0.049 Uiso 0.786(2) 1 calc R U P A 1
H11B_21 H 0.349691 0.135216 0.660403 0.049 Uiso 0.786(2) 1 calc R U P A 1
C12_21 C 0.4836(4) 0.2058(4) 0.6123(3) 0.0398(9) Uani 0.786(2) 1 d . U P A 1
H12A_21 H 0.515467 0.211485 0.657420 0.048 Uiso 0.786(2) 1 calc R U P A 1
H12B_21 H 0.545362 0.191147 0.568871 0.048 Uiso 0.786(2) 1 calc R U P A 1
O13_21 O 0.4145(3) 0.3021(3) 0.60195(19) 0.0340(7) Uani 0.786(2) 1 d . U P A 1
C14_21 C 0.4732(5) 0.3877(4) 0.5893(3) 0.0334(9) Uani 0.786(2) 1 d . U P A 1
H14A_21 H 0.526284 0.377157 0.541184 0.040 Uiso 0.786(2) 1 calc R U P A 1
H14B_21 H 0.515724 0.392134 0.629438 0.040 Uiso 0.786(2) 1 calc R U P A 1
C15_21 C 0.3931(4) 0.4883(4) 0.5879(3) 0.0332(9) Uani 0.786(2) 1 d . U P A 1
H15A_21 H 0.335360 0.495745 0.633863 0.040 Uiso 0.786(2) 1 calc R U P A 1
H15B_21 H 0.432194 0.550556 0.584571 0.040 Uiso 0.786(2) 1 calc R U P A 1
O16_21 O 0.3440(3) 0.4823(3) 0.5242(2) 0.0314(7) Uani 0.786(2) 1 d . U P A 1
C17_21 C 0.2610(4) 0.5722(4) 0.5197(3) 0.0316(9) Uani 0.786(2) 1 d . U P A 1
H17A_21 H 0.293317 0.638471 0.518595 0.038 Uiso 0.786(2) 1 calc R U P A 1
H17B_21 H 0.200330 0.575415 0.563896 0.038 Uiso 0.786(2) 1 calc R U P A 1
C18_21 C 0.2167(4) 0.5616(4) 0.4501(3) 0.0312(9) Uani 0.786(2) 1 d . U P A 1
H18A_21 H 0.165773 0.627232 0.442365 0.037 Uiso 0.786(2) 1 calc R U P A 1
H18B_21 H 0.278418 0.550466 0.406401 0.037 Uiso 0.786(2) 1 calc R U P A 1
O1_22 O 0.1856(15) 0.4748(18) 0.4680(11) 0.0312(13) Uani 0.214(2) 1 d . U P A 2
K1_22 K 0.3200(12) 0.2497(7) 0.4530(8) 0.0345(19) Uani 0.214(2) 1 d . U P A 2
O2_22 O 0.114(2) 0.3020(16) 0.4080(16) 0.0337(14) Uani 0.214(2) 1 d . U P A 2
O3_22 O 0.1531(13) 0.0922(11) 0.4613(9) 0.0378(14) Uani 0.214(2) 1 d . U P A 2
O4_22 O 0.3345(12) 0.0523(12) 0.5319(8) 0.0391(13) Uani 0.214(2) 1 d . U P A 2
O5_22 O 0.4078(10) 0.2202(11) 0.5966(7) 0.0381(12) Uani 0.214(2) 1 d . U P A 2
O6_22 O 0.3758(10) 0.4209(12) 0.5340(7) 0.0337(12) Uani 0.214(2) 1 d . U P A 2
C1_22 C 0.1439(17) 0.4829(18) 0.4013(14) 0.0320(13) Uani 0.214(2) 1 d . U P A 2
H1A_22 H 0.205250 0.462679 0.358214 0.038 Uiso 0.214(2) 1 calc R U P A 2
H1B_22 H 0.109379 0.557195 0.394704 0.038 Uiso 0.214(2) 1 calc R U P A 2
C2_22 C 0.0638(19) 0.4141(18) 0.4045(12) 0.0322(13) Uani 0.214(2) 1 d . U P A 2
H2A_22 H 0.029361 0.424448 0.359827 0.039 Uiso 0.214(2) 1 calc R U P A 2
H2B_22 H 0.004646 0.432536 0.449039 0.039 Uiso 0.214(2) 1 calc R U P A 2
C3_22 C 0.0454(17) 0.2272(17) 0.4041(12) 0.0353(14) Uani 0.214(2) 1 d . U P A 2
H3A_22 H 0.007887 0.241497 0.361005 0.042 Uiso 0.214(2) 1 calc R U P A 2
H3B_22 H -0.012023 0.230285 0.450120 0.042 Uiso 0.214(2) 1 calc R U P A 2
C4_22 C 0.1150(19) 0.1223(19) 0.3956(11) 0.0367(14) Uani 0.214(2) 1 d . U P A 2
H4A_22 H 0.071799 0.068997 0.382446 0.044 Uiso 0.214(2) 1 calc R U P A 2
H4B_22 H 0.179297 0.123883 0.354401 0.044 Uiso 0.214(2) 1 calc R U P A 2
C5_22 C 0.2254(17) -0.0088(15) 0.4539(11) 0.0399(14) Uani 0.214(2) 1 d . U P A 2
H5A_22 H 0.289026 -0.007744 0.412139 0.048 Uiso 0.214(2) 1 calc R U P A 2
H5B_22 H 0.184957 -0.066490 0.444553 0.048 Uiso 0.214(2) 1 calc R U P A 2
C6_22 C 0.2650(16) -0.0251(15) 0.5273(12) 0.0393(13) Uani 0.214(2) 1 d . U P A 2
H6A_22 H 0.201007 -0.015900 0.569477 0.047 Uiso 0.214(2) 1 calc R U P A 2
H6B_22 H 0.307108 -0.097775 0.529017 0.047 Uiso 0.214(2) 1 calc R U P A 2
C7_22 C 0.3806(16) 0.0386(15) 0.5995(11) 0.0405(13) Uani 0.214(2) 1 d . U P A 2
H7A_22 H 0.420054 -0.035087 0.601633 0.049 Uiso 0.214(2) 1 calc R U P A 2
H7B_22 H 0.320422 0.051796 0.644012 0.049 Uiso 0.214(2) 1 calc R U P A 2
C8_22 C 0.4586(18) 0.1150(18) 0.5986(13) 0.0403(14) Uani 0.214(2) 1 d . U P A 2
H8A_22 H 0.492160 0.104905 0.643631 0.048 Uiso 0.214(2) 1 calc R U P A 2
H8B_22 H 0.519047 0.099773 0.554440 0.048 Uiso 0.214(2) 1 calc R U P A 2
C9_22 C 0.4827(17) 0.2918(16) 0.5924(11) 0.0363(14) Uani 0.214(2) 1 d . U P A 2
H9A_22 H 0.537036 0.280159 0.544797 0.044 Uiso 0.214(2) 1 calc R U P A 2
H9B_22 H 0.523974 0.278873 0.633731 0.044 Uiso 0.214(2) 1 calc R U P A 2
C10_22 C 0.4214(18) 0.4096(17) 0.5970(11) 0.0339(13) Uani 0.214(2) 1 d . U P A 2
H10A_22 H 0.363099 0.421922 0.642587 0.041 Uiso 0.214(2) 1 calc R U P A 2
H10B_22 H 0.474213 0.460004 0.597209 0.041 Uiso 0.214(2) 1 calc R U P A 2
C11_22 C 0.312(2) 0.5247(19) 0.5357(12) 0.0330(14) Uani 0.214(2) 1 d . U P A 2
H11A_22 H 0.360289 0.577914 0.541229 0.040 Uiso 0.214(2) 1 calc R U P A 2
H11B_22 H 0.251236 0.531688 0.579715 0.040 Uiso 0.214(2) 1 calc R U P A 2
C12_22 C 0.2645(17) 0.5485(15) 0.4670(12) 0.0317(13) Uani 0.214(2) 1 d . U P A 2
H12A_22 H 0.226491 0.623160 0.468048 0.038 Uiso 0.214(2) 1 calc R U P A 2
H12B_22 H 0.323447 0.536853 0.421697 0.038 Uiso 0.214(2) 1 calc R U P A 2
O1_3 O -0.1408(2) 0.1301(2) 0.78771(15) 0.0426(7) Uani 1 1 d . . . . .
C2_3 C -0.1772(4) 0.0690(4) 0.8505(2) 0.0450(10) Uani 1 1 d . . . . .
H2A_3 H -0.176296 -0.005122 0.834512 0.054 Uiso 1 1 calc R U . . .
H2B_3 H -0.254265 0.099123 0.874096 0.054 Uiso 1 1 calc R U . . .
C3_3 C -0.1025(3) 0.0701(3) 0.9051(2) 0.0408(9) Uani 1 1 d . . . . .
H3A_3 H -0.118119 0.017222 0.944487 0.049 Uiso 1 1 calc R U . . .
H3B_3 H -0.024059 0.051726 0.879696 0.049 Uiso 1 1 calc R U . . .
O4_3 O -0.1224(2) 0.1748(2) 0.93735(16) 0.0407(7) Uani 1 1 d . . . . .
C5_3 C -0.0449(4) 0.1913(4) 0.9807(3) 0.0453(10) Uani 1 1 d . . . . .
H5A_3 H 0.031241 0.173083 0.951198 0.054 Uiso 1 1 calc R U . . .
H5B_3 H -0.051745 0.145204 1.024958 0.054 Uiso 1 1 calc R U . . .
C6_3 C -0.0666(4) 0.3064(4) 1.0050(2) 0.0454(10) Uani 1 1 d . . . . .
H6A_3 H -0.146326 0.326459 1.026974 0.055 Uiso 1 1 calc R U . . .
H6B_3 H -0.023973 0.314811 1.044469 0.055 Uiso 1 1 calc R U . . .
O7_3 O -0.0377(2) 0.3770(2) 0.94651(16) 0.0421(7) Uani 1 1 d . . . . .
C8_3 C 0.0754(3) 0.3915(3) 0.9350(2) 0.0385(9) Uani 1 1 d . . . . .
H8A_3 H 0.124712 0.321748 0.929068 0.046 Uiso 1 1 calc R U . . .
H8B_3 H 0.089198 0.429594 0.978282 0.046 Uiso 1 1 calc R U . . .
C9_3 C 0.0978(3) 0.4556(3) 0.8657(2) 0.0374(9) Uani 1 1 d . . . . .
H9A_3 H 0.034504 0.513446 0.864852 0.045 Uiso 1 1 calc R U . . .
H9B_3 H 0.165105 0.488136 0.864787 0.045 Uiso 1 1 calc R U . . .
O10_3 O 0.1131(2) 0.3880(2) 0.80281(14) 0.0350(6) Uani 1 1 d . . . . .
C11_3 C 0.1068(3) 0.4459(3) 0.7368(2) 0.0350(9) Uani 1 1 d . . . . .
H11A_3 H 0.159422 0.497476 0.730626 0.042 Uiso 1 1 calc R U . . .
H11B_3 H 0.030978 0.486134 0.739846 0.042 Uiso 1 1 calc R U . . .
C12_3 C 0.1348(3) 0.3703(3) 0.6712(2) 0.0361(9) Uani 1 1 d . . . . .
H12A_3 H 0.140985 0.410849 0.624245 0.043 Uiso 1 1 calc R U . . .
H12B_3 H 0.206975 0.324529 0.671338 0.043 Uiso 1 1 calc R U . . .
O13_3 O 0.0507(2) 0.3064(2) 0.67509(14) 0.0317(6) Uani 1 1 d . . . . .
C14_3 C 0.0747(3) 0.2331(3) 0.6140(2) 0.0356(9) Uani 1 1 d . . . . .
H14A_3 H 0.152515 0.196676 0.608013 0.043 Uiso 1 1 calc R U . . .
H14B_3 H 0.066011 0.271745 0.567558 0.043 Uiso 1 1 calc R U . . .
C15_3 C -0.0017(3) 0.1527(3) 0.6272(2) 0.0382(9) Uani 1 1 d . . . . .
H15A_3 H 0.027946 0.092595 0.591495 0.046 Uiso 1 1 calc R U . . .
H15B_3 H -0.002946 0.124482 0.678114 0.046 Uiso 1 1 calc R U . . .
O16_3 O -0.1130(2) 0.1936(2) 0.61949(15) 0.0411(7) Uani 1 1 d . . . . .
C17_3 C -0.1843(3) 0.2386(3) 0.6857(2) 0.0407(9) Uani 1 1 d . . . . .
H17A_3 H -0.250855 0.281758 0.671966 0.049 Uiso 1 1 calc R U . . .
H17B_3 H -0.145423 0.287248 0.708850 0.049 Uiso 1 1 calc R U . . .
C18_3 C -0.2215(3) 0.1584(3) 0.7430(2) 0.0383(9) Uani 1 1 d . . . . .
H18A_3 H -0.293022 0.189090 0.774788 0.046 Uiso 1 1 calc R U . . .
H18B_3 H -0.232646 0.094106 0.717462 0.046 Uiso 1 1 calc R U . . .
S1_51 S 0.4184(6) 0.1319(5) 0.2938(4) 0.0434(5) Uani 0.1672(18) 1 d D U P A 1
C2_51 C 0.4891(11) 0.2434(11) 0.2682(3) 0.0414(4) Uani 0.1672(18) 1 d D U P A 1
S3_51 S 0.4984(6) 0.3463(5) 0.3266(3) 0.0407(5) Uani 0.1672(18) 1 d D U P A 1
S1_52 S 0.48257(12) 0.14490(10) 0.31689(8) 0.0477(3) Uani 0.8328(18) 1 d D U P A 2
C2_52 C 0.4898(4) 0.2631(4) 0.2695(2) 0.0406(4) Uani 0.8328(18) 1 d D U P A 2
S3_52 S 0.43990(10) 0.38458(9) 0.31108(6) 0.0345(3) Uani 0.8328(18) 1 d D U P A 2

loop_
_atom_site_aniso_label
_atom_site_aniso_U_11
_atom_site_aniso_U_22
_atom_site_aniso_U_33
_atom_site_aniso_U_23
_atom_site_aniso_U_13
_atom_site_aniso_U_12
C1_1 0.0192(16) 0.0279(17) 0.0259(18) 0.0002(14) 0.0006(13) -0.0028(13)
N2_1 0.0249(15) 0.0316(16) 0.0282(16) -0.0031(13) -0.0014(12) 0.0056(12)
C3_1 0.0312(19) 0.0356(19) 0.0237(18) 0.0005(15) -0.0013(15) -0.0018(16)
C4_1 0.0296(19) 0.0309(18) 0.0272(19) 0.0004(15) 0.0046(15) -0.0011(15)
N5_1 0.0247(15) 0.0259(15) 0.0287(16) 0.0054(12) 0.0032(12) 0.0018(12)
C6_1 0.0261(18) 0.0336(19) 0.0240(18) -0.0029(15) -0.0050(14) 0.0050(15)
C7_1 0.0276(19) 0.036(2) 0.0296(19) -0.0031(15) -0.0040(15) -0.0004(15)
C8_1 0.0216(18) 0.045(2) 0.040(2) -0.0038(18) -0.0049(16) 0.0015(16)
C9_1 0.037(2) 0.039(2) 0.039(2) -0.0030(17) -0.0030(18) 0.0102(17)
C10_1 0.039(2) 0.032(2) 0.037(2) -0.0043(16) -0.0033(17) 0.0004(17)
C11_1 0.0314(19) 0.0333(19) 0.0275(19) -0.0043(15) -0.0066(15) -0.0029(15)
C12_1 0.034(2) 0.040(2) 0.035(2) -0.0006(17) -0.0049(17) -0.0072(17)
C13_1 0.082(4) 0.061(3) 0.038(3) 0.003(2) -0.001(2) -0.034(3)
C14_1 0.053(3) 0.053(3) 0.039(2) -0.003(2) -0.009(2) -0.019(2)
C15_1 0.032(2) 0.044(2) 0.036(2) -0.0024(17) -0.0078(17) -0.0077(17)
C16_1 0.055(3) 0.072(3) 0.044(3) -0.009(2) -0.013(2) -0.027(2)
C17_1 0.040(2) 0.071(3) 0.041(2) 0.008(2) -0.009(2) -0.021(2)
C18_1 0.0235(17) 0.0253(17) 0.0301(19) 0.0030(14) 0.0009(14) 0.0013(14)
C19_1 0.0255(18) 0.0309(19) 0.031(2) 0.0002(15) 0.0003(15) -0.0015(15)
C20_1 0.0278(19) 0.041(2) 0.036(2) 0.0067(17) -0.0040(16) -0.0005(16)
C21_1 0.0277(19) 0.033(2) 0.038(2) 0.0075(16) 0.0059(16) 0.0051(16)
C22_1 0.037(2) 0.0241(18) 0.043(2) 0.0001(16) 0.0018(18) -0.0033(16)
C23_1 0.0267(18) 0.0308(19) 0.037(2) 0.0031(16) 0.0015(16) -0.0051(15)
C24_1 0.041(2) 0.043(2) 0.052(3) 0.000(2) -0.012(2) -0.0118(19)
C25_1 0.070(4) 0.135(6) 0.101(5) 0.039(5) -0.037(4) -0.066(4)
C26_1 0.088(4) 0.076(4) 0.073(4) -0.029(3) -0.038(3) 0.009(3)
C27_1 0.040(2) 0.035(2) 0.053(3) 0.0014(19) -0.013(2) -0.0048(18)
C28_1 0.080(4) 0.062(3) 0.060(3) -0.025(3) -0.003(3) -0.023(3)
C29_1 0.063(3) 0.054(3) 0.053(3) 0.004(2) -0.016(2) -0.025(2)
O1_21 0.0263(19) 0.0335(13) 0.0321(17) -0.0007(13) -0.0067(14) -0.0019(15)
K1_21 0.0253(6) 0.0282(11) 0.0289(10) 0.0000(9) -0.0016(6) -0.0024(9)
C2_21 0.029(2) 0.036(2) 0.0329(19) -0.0023(17) -0.0092(17) -0.0005(17)
C3_21 0.0270(18) 0.039(2) 0.0346(18) -0.0033(18) -0.0068(15) -0.0029(17)
O4_21 0.0281(18) 0.037(2) 0.0338(14) -0.0050(18) -0.0055(13) -0.0042(16)
C5_21 0.034(2) 0.040(2) 0.0387(18) -0.0063(19) -0.0031(17) -0.0081(17)
C6_21 0.038(2) 0.0365(19) 0.042(2) -0.0053(18) 0.0018(18) -0.0089(17)
O7_21 0.0360(17) 0.0335(14) 0.0381(16) -0.0039(13) 0.0039(14) -0.0034(14)
C8_21 0.0398(19) 0.0330(18) 0.044(2) -0.0020(17) 0.0074(17) 0.0003(16)
C9_21 0.0357(19) 0.0310(19) 0.043(2) 0.0054(17) 0.0067(17) 0.0005(17)
O10_21 0.0339(15) 0.0363(15) 0.0396(15) 0.0067(13) 0.0028(13) -0.0017(13)
C11_21 0.031(2) 0.0445(19) 0.041(2) 0.0089(18) -0.0010(17) 0.0004(18)
C12_21 0.0265(18) 0.0467(19) 0.042(2) 0.0061(17) -0.0026(17) 0.0021(16)
O13_21 0.0216(14) 0.0420(15) 0.0360(15) 0.0040(13) -0.0028(12) -0.0016(12)
C14_21 0.0236(18) 0.0439(19) 0.0330(18) 0.0013(16) -0.0062(17) -0.0050(16)
C15_21 0.0272(18) 0.0404(19) 0.0327(17) -0.0029(16) -0.0050(15) -0.0086(16)
O16_21 0.0253(16) 0.0350(17) 0.0333(15) -0.0026(14) -0.0060(12) -0.0024(13)
C17_21 0.0276(19) 0.0311(18) 0.035(2) -0.0012(17) -0.0034(16) -0.0044(16)
C18_21 0.0273(19) 0.0320(17) 0.0326(19) 0.0001(15) -0.0044(16) -0.0009(16)
O1_22 0.027(3) 0.034(2) 0.032(2) -0.002(2) -0.006(2) -0.003(2)
K1_22 0.031(3) 0.035(4) 0.033(3) -0.012(3) 0.001(2) -0.001(3)
O2_22 0.029(2) 0.037(3) 0.035(2) -0.005(3) -0.006(2) -0.005(2)
O3_22 0.036(3) 0.037(2) 0.039(2) -0.005(2) -0.002(2) -0.006(2)
O4_22 0.036(2) 0.035(3) 0.040(2) 0.004(2) 0.004(2) -0.001(2)
O5_22 0.027(2) 0.044(2) 0.040(2) 0.004(2) -0.003(2) -0.001(2)
O6_22 0.027(2) 0.040(2) 0.034(2) -0.003(2) -0.006(2) -0.004(2)
C1_22 0.027(2) 0.035(2) 0.034(2) -0.002(2) -0.006(2) -0.003(2)
C2_22 0.027(2) 0.036(2) 0.033(2) -0.004(2) -0.007(2) -0.003(2)
C3_22 0.031(3) 0.038(3) 0.037(2) -0.005(3) -0.005(2) -0.005(2)
C4_22 0.033(3) 0.037(3) 0.039(2) -0.005(3) -0.002(2) -0.006(2)
C5_22 0.038(3) 0.035(2) 0.041(2) -0.003(2) 0.003(2) -0.005(2)
C6_22 0.037(2) 0.034(2) 0.041(2) 0.000(2) 0.005(2) -0.001(2)
C7_22 0.035(2) 0.039(2) 0.041(2) 0.006(2) 0.003(2) 0.000(2)
C8_22 0.031(3) 0.044(2) 0.040(3) 0.006(2) 0.000(2) 0.000(2)
C9_22 0.026(2) 0.045(2) 0.036(2) 0.003(2) -0.005(2) -0.002(2)
C10_22 0.025(2) 0.042(2) 0.034(2) -0.001(2) -0.006(2) -0.004(2)
C11_22 0.027(3) 0.037(3) 0.034(2) -0.003(2) -0.006(2) -0.005(2)
C12_22 0.027(2) 0.034(2) 0.034(2) -0.002(2) -0.005(2) -0.004(2)
O1_3 0.0367(15) 0.0550(18) 0.0369(16) 0.0063(13) -0.0031(12) -0.0148(13)
C2_3 0.049(3) 0.045(2) 0.043(2) 0.0018(19) -0.005(2) -0.019(2)
C3_3 0.039(2) 0.038(2) 0.043(2) 0.0042(18) 0.0005(18) -0.0084(18)
O4_3 0.0337(15) 0.0445(16) 0.0420(16) -0.0028(13) -0.0051(12) -0.0031(12)
C5_3 0.041(2) 0.054(3) 0.043(2) 0.005(2) -0.0135(19) -0.007(2)
C6_3 0.047(2) 0.057(3) 0.035(2) 0.001(2) -0.0075(19) -0.016(2)
O7_3 0.0310(14) 0.0534(17) 0.0418(16) 0.0010(13) -0.0056(12) -0.0079(13)
C8_3 0.032(2) 0.048(2) 0.036(2) -0.0044(18) -0.0070(17) -0.0079(17)
C9_3 0.031(2) 0.041(2) 0.042(2) -0.0042(18) -0.0086(17) -0.0084(17)
O10_3 0.0351(14) 0.0374(14) 0.0336(14) 0.0003(11) -0.0084(12) -0.0074(11)
C11_3 0.0290(19) 0.039(2) 0.038(2) 0.0061(17) -0.0047(16) -0.0112(16)
C12_3 0.0254(19) 0.044(2) 0.038(2) 0.0043(17) -0.0028(16) -0.0085(16)
O13_3 0.0254(13) 0.0362(14) 0.0312(14) -0.0014(11) -0.0007(10) -0.0037(10)
C14_3 0.031(2) 0.040(2) 0.032(2) -0.0007(16) -0.0022(16) 0.0013(16)
C15_3 0.033(2) 0.037(2) 0.039(2) -0.0029(17) 0.0011(17) -0.0007(17)
O16_3 0.0329(14) 0.0524(17) 0.0353(15) -0.0021(13) -0.0020(12) -0.0037(12)
C17_3 0.031(2) 0.045(2) 0.043(2) -0.0019(18) 0.0017(18) -0.0051(17)
C18_3 0.032(2) 0.043(2) 0.041(2) -0.0067(18) -0.0032(17) -0.0103(17)
S1_51 0.0438(9) 0.0384(9) 0.0371(9) 0.0067(8) 0.0099(8) 0.0038(9)
C2_51 0.0413(7) 0.0385(7) 0.0352(7) 0.0038(6) 0.0074(6) 0.0024(6)
S3_51 0.0408(8) 0.0389(8) 0.0347(8) 0.0008(7) 0.0056(7) 0.0007(7)
S1_52 0.0472(7) 0.0408(6) 0.0405(6) 0.0112(5) 0.0131(5) 0.0089(5)
C2_52 0.0405(7) 0.0384(7) 0.0346(7) 0.0031(6) 0.0067(6) 0.0017(6)
S3_52 0.0344(6) 0.0358(5) 0.0292(5) -0.0019(4) 0.0019(4) -0.0029(4)

loop_
_atom_type_symbol
_atom_type_description
_atom_type_scat_dispersion_real
_atom_type_scat_dispersion_imag
_atom_type_scat_source
C C 0.0181 0.0091 'International Tables Vol C Tables 4.2.6.8 and 6.1.1.4'
H H 0.0000 0.0000 'International Tables Vol C Tables 4.2.6.8 and 6.1.1.4'
N N 0.0311 0.0180 'International Tables Vol C Tables 4.2.6.8 and 6.1.1.4'
O O 0.0492 0.0322 'International Tables Vol C Tables 4.2.6.8 and 6.1.1.4'
S S 0.3331 0.5567 'International Tables Vol C Tables 4.2.6.8 and 6.1.1.4'
K K 0.3868 1.0657 'International Tables Vol C Tables 4.2.6.8 and 6.1.1.4'

loop_
_geom_angle_atom_site_label_1
_geom_angle_atom_site_label_2
_geom_angle_atom_site_label_3
_geom_angle
_geom_angle_site_symmetry_1
_geom_angle_site_symmetry_3
_geom_angle_publ_flag
N2_1 C1_1 N5_1 104.4(3) . . ?
N2_1 C1_1 C2_52 126.0(3) . . ?
N5_1 C1_1 C2_52 129.6(3) . . ?
N2_1 C1_1 C2_51 133.0(6) . . ?
N5_1 C1_1 C2_51 122.3(6) . . ?
C1_1 N2_1 C3_1 110.1(3) . . ?
C1_1 N2_1 C6_1 128.7(3) . . ?
C3_1 N2_1 C6_1 120.9(3) . . ?
C4_1 C3_1 N2_1 107.4(3) . . ?
C4_1 C3_1 H3_1 126.3 . . ?
N2_1 C3_1 H3_1 126.3 . . ?
C3_1 C4_1 N5_1 108.4(3) . . ?
C3_1 C4_1 H4_1 125.8 . . ?
N5_1 C4_1 H4_1 125.8 . . ?
C4_1 N5_1 C1_1 109.8(3) . . ?
C4_1 N5_1 C18_1 120.4(3) . . ?
C1_1 N5_1 C18_1 129.8(3) . . ?
C11_1 C6_1 C7_1 122.9(3) . . ?
C11_1 C6_1 N2_1 117.1(3) . . ?
C7_1 C6_1 N2_1 119.5(3) . . ?
C8_1 C7_1 C6_1 116.7(3) . . ?
C8_1 C7_1 C12_1 120.0(3) . . ?
C6_1 C7_1 C12_1 123.3(3) . . ?
C9_1 C8_1 C7_1 121.8(4) . . ?
C9_1 C8_1 H8_1 119.1 . . ?
C7_1 C8_1 H8_1 119.1 . . ?
C8_1 C9_1 C10_1 120.1(4) . . ?
C8_1 C9_1 H9_1 119.9 . . ?
C10_1 C9_1 H9_1 119.9 . . ?
C9_1 C10_1 C11_1 120.6(4) . . ?
C9_1 C10_1 H10_1 119.7 . . ?
C11_1 C10_1 H10_1 119.7 . . ?
C6_1 C11_1 C10_1 117.7(3) . . ?
C6_1 C11_1 C15_1 122.8(3) . . ?
C10_1 C11_1 C15_1 119.5(3) . . ?
C13_1 C12_1 C7_1 111.7(3) . . ?
C13_1 C12_1 C14_1 110.2(4) . . ?
C7_1 C12_1 C14_1 111.4(3) . . ?
C13_1 C12_1 H12_1 107.8 . . ?
C7_1 C12_1 H12_1 107.8 . . ?
C14_1 C12_1 H12_1 107.8 . . ?
C12_1 C13_1 H13A_1 109.5 . . ?
C12_1 C13_1 H13B_1 109.5 . . ?
H13A_1 C13_1 H13B_1 109.5 . . ?
C12_1 C13_1 H13C_1 109.5 . . ?
H13A_1 C13_1 H13C_1 109.5 . . ?
H13B_1 C13_1 H13C_1 109.5 . . ?
C12_1 C14_1 H14A_1 109.5 . . ?
C12_1 C14_1 H14B_1 109.5 . . ?
H14A_1 C14_1 H14B_1 109.5 . . ?
C12_1 C14_1 H14C_1 109.5 . . ?
H14A_1 C14_1 H14C_1 109.5 . . ?
H14B_1 C14_1 H14C_1 109.5 . . ?
C11_1 C15_1 C17_1 111.2(3) . . ?
C11_1 C15_1 C16_1 110.9(3) . . ?
C17_1 C15_1 C16_1 111.8(4) . . ?
C11_1 C15_1 H15_1 107.6 . . ?
C17_1 C15_1 H15_1 107.6 . . ?
C16_1 C15_1 H15_1 107.6 . . ?
C15_1 C16_1 H16A_1 109.5 . . ?
C15_1 C16_1 H16B_1 109.5 . . ?
H16A_1 C16_1 H16B_1 109.5 . . ?
C15_1 C16_1 H16C_1 109.5 . . ?
H16A_1 C16_1 H16C_1 109.5 . . ?
H16B_1 C16_1 H16C_1 109.5 . . ?
C15_1 C17_1 H17A_1 109.5 . . ?
C15_1 C17_1 H17B_1 109.5 . . ?
H17A_1 C17_1 H17B_1 109.5 . . ?
C15_1 C17_1 H17C_1 109.5 . . ?
H17A_1 C17_1 H17C_1 109.5 . . ?
H17B_1 C17_1 H17C_1 109.5 . . ?
C19_1 C18_1 C23_1 122.4(3) . . ?
C19_1 C18_1 N5_1 119.5(3) . . ?
C23_1 C18_1 N5_1 117.6(3) . . ?
C18_1 C19_1 C20_1 117.1(3) . . ?
C18_1 C19_1 C27_1 122.8(3) . . ?
C20_1 C19_1 C27_1 120.1(3) . . ?
C21_1 C20_1 C19_1 121.4(4) . . ?
C21_1 C20_1 H20_1 119.3 . . ?
C19_1 C20_1 H20_1 119.3 . . ?
C22_1 C21_1 C20_1 120.1(3) . . ?
C22_1 C21_1 H21_1 120.0 . . ?
C20_1 C21_1 H21_1 120.0 . . ?
C21_1 C22_1 C23_1 121.3(4) . . ?
C21_1 C22_1 H22_1 119.4 . . ?
C23_1 C22_1 H22_1 119.4 . . ?
C18_1 C23_1 C22_1 117.8(4) . . ?
C18_1 C23_1 C24_1 121.8(3) . . ?
C22_1 C23_1 C24_1 120.4(4) . . ?
C25_1 C24_1 C23_1 111.0(4) . . ?
C25_1 C24_1 C26_1 109.6(5) . . ?
C23_1 C24_1 C26_1 111.2(4) . . ?
C25_1 C24_1 H24_1 108.3 . . ?
C23_1 C24_1 H24_1 108.3 . . ?
C26_1 C24_1 H24_1 108.3 . . ?
C24_1 C25_1 H25A_1 109.5 . . ?
C24_1 C25_1 H25B_1 109.5 . . ?
H25A_1 C25_1 H25B_1 109.5 . . ?
C24_1 C25_1 H25C_1 109.5 . . ?
H25A_1 C25_1 H25C_1 109.5 . . ?
H25B_1 C25_1 H25C_1 109.5 . . ?
C24_1 C26_1 H26A_1 109.5 . . ?
C24_1 C26_1 H26B_1 109.5 . . ?
H26A_1 C26_1 H26B_1 109.5 . . ?
C24_1 C26_1 H26C_1 109.5 . . ?
H26A_1 C26_1 H26C_1 109.5 . . ?
H26B_1 C26_1 H26C_1 109.5 . . ?
C19_1 C27_1 C29_1 111.7(4) . . ?
C19_1 C27_1 C28_1 110.7(4) . . ?
C29_1 C27_1 C28_1 110.7(4) . . ?
C19_1 C27_1 H27_1 107.8 . . ?
C29_1 C27_1 H27_1 107.8 . . ?
C28_1 C27_1 H27_1 107.8 . . ?
C27_1 C28_1 H28A_1 109.5 . . ?
C27_1 C28_1 H28B_1 109.5 . . ?
H28A_1 C28_1 H28B_1 109.5 . . ?
C27_1 C28_1 H28C_1 109.5 . . ?
H28A_1 C28_1 H28C_1 109.5 . . ?
H28B_1 C28_1 H28C_1 109.5 . . ?
C27_1 C29_1 H29A_1 109.5 . . ?
C27_1 C29_1 H29B_1 109.5 . . ?
H29A_1 C29_1 H29B_1 109.5 . . ?
C27_1 C29_1 H29C_1 109.5 . . ?
H29A_1 C29_1 H29C_1 109.5 . . ?
H29B_1 C29_1 H29C_1 109.5 . . ?
C2_21 O1_21 C18_21 110.2(5) . . ?
C2_21 O1_21 K1_21 106.3(3) . . ?
C18_21 O1_21 K1_21 107.1(3) . . ?
O4_21 K1_21 O10_21 113.77(16) . . ?
O4_21 K1_21 O16_21 115.25(15) . . ?
O10_21 K1_21 O16_21 113.07(15) . . ?
O4_21 K1_21 O1_21 57.89(13) . . ?
O10_21 K1_21 O1_21 142.64(17) . . ?
O16_21 K1_21 O1_21 57.60(12) . . ?
O4_21 K1_21 O7_21 56.92(13) . . ?
O10_21 K1_21 O7_21 57.65(12) . . ?
O16_21 K1_21 O7_21 146.93(16) . . ?
O1_21 K1_21 O7_21 108.39(15) . . ?
O4_21 K1_21 O13_21 142.42(19) . . ?
O10_21 K1_21 O13_21 57.19(12) . . ?
O16_21 K1_21 O13_21 56.04(11) . . ?
O1_21 K1_21 O13_21 105.17(13) . . ?
O7_21 K1_21 O13_21 108.29(14) . . ?
O4_21 K1_21 S3_51 107.2(2) . . ?
O10_21 K1_21 S3_51 120.85(18) . . ?
O16_21 K1_21 S3_51 83.48(15) . . ?
O1_21 K1_21 S3_51 95.14(18) . . ?
O7_21 K1_21 S3_51 129.33(16) . . ?
O13_21 K1_21 S3_51 107.67(18) . . ?
O4_21 K1_21 S1_51 77.26(19) . . ?
O10_21 K1_21 S1_51 93.23(14) . . ?
O16_21 K1_21 S1_51 139.59(17) . . ?
O1_21 K1_21 S1_51 116.90(17) . . ?
O7_21 K1_21 S1_51 73.00(14) . . ?
O13_21 K1_21 S1_51 135.34(17) . . ?
S3_51 K1_21 S1_51 56.33(16) . . ?
O1_21 C2_21 C3_21 107.9(5) . . ?
O1_21 C2_21 H2A_21 110.1 . . ?
C3_21 C2_21 H2A_21 110.1 . . ?
O1_21 C2_21 H2B_21 110.1 . . ?
C3_21 C2_21 H2B_21 110.1 . . ?
H2A_21 C2_21 H2B_21 108.4 . . ?
O4_21 C3_21 C2_21 109.5(5) . . ?
O4_21 C3_21 H3A_21 109.8 . . ?
C2_21 C3_21 H3A_21 109.8 . . ?
O4_21 C3_21 H3B_21 109.8 . . ?
C2_21 C3_21 H3B_21 109.8 . . ?
H3A_21 C3_21 H3B_21 108.2 . . ?
C3_21 O4_21 C5_21 113.4(5) . . ?
C3_21 O4_21 K1_21 120.3(4) . . ?
C5_21 O4_21 K1_21 123.0(4) . . ?
O4_21 C5_21 C6_21 107.5(4) . . ?
O4_21 C5_21 H5A_21 110.2 . . ?
C6_21 C5_21 H5A_21 110.2 . . ?
O4_21 C5_21 H5B_21 110.2 . . ?
C6_21 C5_21 H5B_21 110.2 . . ?
H5A_21 C5_21 H5B_21 108.5 . . ?
O7_21 C6_21 C5_21 108.4(4) . . ?
O7_21 C6_21 H6A_21 110.0 . . ?
C5_21 C6_21 H6A_21 110.0 . . ?
O7_21 C6_21 H6B_21 110.0 . . ?
C5_21 C6_21 H6B_21 110.0 . . ?
H6A_21 C6_21 H6B_21 108.4 . . ?
C6_21 O7_21 C8_21 112.0(4) . . ?
C6_21 O7_21 K1_21 103.2(3) . . ?
C8_21 O7_21 K1_21 103.3(3) . . ?
O7_21 C8_21 C9_21 109.4(4) . . ?
O7_21 C8_21 H8A_21 109.8 . . ?
C9_21 C8_21 H8A_21 109.8 . . ?
O7_21 C8_21 H8B_21 109.8 . . ?
C9_21 C8_21 H8B_21 109.8 . . ?
H8A_21 C8_21 H8B_21 108.3 . . ?
O10_21 C9_21 C8_21 108.9(5) . . ?
O10_21 C9_21 H9A_21 109.9 . . ?
C8_21 C9_21 H9A_21 109.9 . . ?
O10_21 C9_21 H9B_21 109.9 . . ?
C8_21 C9_21 H9B_21 109.9 . . ?
H9A_21 C9_21 H9B_21 108.3 . . ?
C9_21 O10_21 C11_21 111.2(4) . . ?
C9_21 O10_21 K1_21 120.6(3) . . ?
C11_21 O10_21 K1_21 121.1(3) . . ?
O10_21 C11_21 C12_21 108.0(4) . . ?
O10_21 C11_21 H11A_21 110.1 . . ?
C12_21 C11_21 H11A_21 110.1 . . ?
O10_21 C11_21 H11B_21 110.1 . . ?
C12_21 C11_21 H11B_21 110.1 . . ?
H11A_21 C11_21 H11B_21 108.4 . . ?
O13_21 C12_21 C11_21 109.1(4) . . ?
O13_21 C12_21 H12A_21 109.9 . . ?
C11_21 C12_21 H12A_21 109.9 . . ?
O13_21 C12_21 H12B_21 109.9 . . ?
C11_21 C12_21 H12B_21 109.9 . . ?
H12A_21 C12_21 H12B_21 108.3 . . ?
C14_21 O13_21 C12_21 112.3(4) . . ?
C14_21 O13_21 K1_21 105.1(3) . . ?
C12_21 O13_21 K1_21 108.1(3) . . ?
O13_21 C14_21 C15_21 109.1(4) . . ?
O13_21 C14_21 H14A_21 109.9 . . ?
C15_21 C14_21 H14A_21 109.9 . . ?
O13_21 C14_21 H14B_21 109.9 . . ?
C15_21 C14_21 H14B_21 109.9 . . ?
H14A_21 C14_21 H14B_21 108.3 . . ?
O16_21 C15_21 C14_21 107.2(4) . . ?
O16_21 C15_21 H15A_21 110.3 . . ?
C14_21 C15_21 H15A_21 110.3 . . ?
O16_21 C15_21 H15B_21 110.3 . . ?
C14_21 C15_21 H15B_21 110.3 . . ?
H15A_21 C15_21 H15B_21 108.5 . . ?
C15_21 O16_21 C17_21 111.9(4) . . ?
C15_21 O16_21 K1_21 121.9(3) . . ?
C17_21 O16_21 K1_21 119.1(3) . . ?
O16_21 C17_21 C18_21 108.5(4) . . ?
O16_21 C17_21 H17A_21 110.0 . . ?
C18_21 C17_21 H17A_21 110.0 . . ?
O16_21 C17_21 H17B_21 110.0 . . ?
C18_21 C17_21 H17B_21 110.0 . . ?
H17A_21 C17_21 H17B_21 108.4 . . ?
O1_21 C18_21 C17_21 108.4(4) . . ?
O1_21 C18_21 H18A_21 110.0 . . ?
C17_21 C18_21 H18A_21 110.0 . . ?
O1_21 C18_21 H18B_21 110.0 . . ?
C17_21 C18_21 H18B_21 110.0 . . ?
H18A_21 C18_21 H18B_21 108.4 . . ?
C1_22 O1_22 C12_22 109.9(18) . . ?
C1_22 O1_22 K1_22 101.6(13) . . ?
C12_22 O1_22 K1_22 106.9(12) . . ?
O2_22 K1_22 O4_22 111.4(7) . . ?
O2_22 K1_22 O6_22 113.2(6) . . ?
O4_22 K1_22 O6_22 112.6(6) . . ?
O2_22 K1_22 O5_22 138.4(8) . . ?
O4_22 K1_22 O5_22 56.9(5) . . ?
O6_22 K1_22 O5_22 56.0(4) . . ?
O2_22 K1_22 S1_52 105.9(7) . . ?
O4_22 K1_22 S1_52 91.2(4) . . ?
O6_22 K1_22 S1_52 120.5(5) . . ?
O5_22 K1_22 S1_52 113.7(5) . . ?
O2_22 K1_22 O1_22 57.0(6) . . ?
O4_22 K1_22 O1_22 140.0(7) . . ?
O6_22 K1_22 O1_22 56.8(4) . . ?
O5_22 K1_22 O1_22 104.0(5) . . ?
S1_52 K1_22 O1_22 128.3(6) . . ?
O2_22 K1_22 O3_22 57.0(6) . . ?
O4_22 K1_22 O3_22 55.4(5) . . ?
O6_22 K1_22 O3_22 142.9(6) . . ?
O5_22 K1_22 O3_22 105.1(6) . . ?
S1_52 K1_22 O3_22 95.9(4) . . ?
O1_22 K1_22 O3_22 107.3(6) . . ?
O2_22 K1_22 S3_52 90.6(7) . . ?
O4_22 K1_22 S3_52 145.3(5) . . ?
O6_22 K1_22 S3_52 80.0(4) . . ?
O5_22 K1_22 S3_52 121.8(5) . . ?
S1_52 K1_22 S3_52 56.1(2) . . ?
O1_22 K1_22 S3_52 74.4(5) . . ?
O3_22 K1_22 S3_52 131.5(5) . . ?
C3_22 O2_22 C2_22 116(2) . . ?
C3_22 O2_22 K1_22 122.5(15) . . ?
C2_22 O2_22 K1_22 120.0(16) . . ?
C4_22 O3_22 C5_22 112.6(17) . . ?
C4_22 O3_22 K1_22 97.5(11) . . ?
C5_22 O3_22 K1_22 101.8(11) . . ?
C6_22 O4_22 C7_22 110.6(16) . . ?
C6_22 O4_22 K1_22 123.5(12) . . ?
C7_22 O4_22 K1_22 122.2(12) . . ?
C8_22 O5_22 C9_22 112.6(15) . . ?
C8_22 O5_22 K1_22 107.8(12) . . ?
C9_22 O5_22 K1_22 104.7(10) . . ?
C10_22 O6_22 C11_22 108.2(16) . . ?
C10_22 O6_22 K1_22 125.6(12) . . ?
C11_22 O6_22 K1_22 119.9(12) . . ?
O1_22 C1_22 C2_22 109.2(19) . . ?
O1_22 C1_22 H1A_22 109.8 . . ?
C2_22 C1_22 H1A_22 109.8 . . ?
O1_22 C1_22 H1B_22 109.8 . . ?
C2_22 C1_22 H1B_22 109.8 . . ?
H1A_22 C1_22 H1B_22 108.3 . . ?
C1_22 C2_22 O2_22 111.4(19) . . ?
C1_22 C2_22 H2A_22 109.4 . . ?
O2_22 C2_22 H2A_22 109.4 . . ?
C1_22 C2_22 H2B_22 109.4 . . ?
O2_22 C2_22 H2B_22 109.4 . . ?
H2A_22 C2_22 H2B_22 108.0 . . ?
O2_22 C3_22 C4_22 107.4(18) . . ?
O2_22 C3_22 H3A_22 110.2 . . ?
C4_22 C3_22 H3A_22 110.2 . . ?
O2_22 C3_22 H3B_22 110.2 . . ?
C4_22 C3_22 H3B_22 110.2 . . ?
H3A_22 C3_22 H3B_22 108.5 . . ?
O3_22 C4_22 C3_22 111.2(18) . . ?
O3_22 C4_22 H4A_22 109.4 . . ?
C3_22 C4_22 H4A_22 109.4 . . ?
O3_22 C4_22 H4B_22 109.4 . . ?
C3_22 C4_22 H4B_22 109.4 . . ?
H4A_22 C4_22 H4B_22 108.0 . . ?
O3_22 C5_22 C6_22 105.7(15) . . ?
O3_22 C5_22 H5A_22 110.6 . . ?
C6_22 C5_22 H5A_22 110.6 . . ?
O3_22 C5_22 H5B_22 110.6 . . ?
C6_22 C5_22 H5B_22 110.6 . . ?
H5A_22 C5_22 H5B_22 108.7 . . ?
O4_22 C6_22 C5_22 107.1(16) . . ?
O4_22 C6_22 H6A_22 110.3 . . ?
C5_22 C6_22 H6A_22 110.3 . . ?
O4_22 C6_22 H6B_22 110.3 . . ?
C5_22 C6_22 H6B_22 110.3 . . ?
H6A_22 C6_22 H6B_22 108.6 . . ?
O4_22 C7_22 C8_22 108.3(16) . . ?
O4_22 C7_22 H7A_22 110.0 . . ?
C8_22 C7_22 H7A_22 110.0 . . ?
O4_22 C7_22 H7B_22 110.0 . . ?
C8_22 C7_22 H7B_22 110.0 . . ?
H7A_22 C7_22 H7B_22 108.4 . . ?
O5_22 C8_22 C7_22 112.8(17) . . ?
O5_22 C8_22 H8A_22 109.0 . . ?
C7_22 C8_22 H8A_22 109.0 . . ?
O5_22 C8_22 H8B_22 109.0 . . ?
C7_22 C8_22 H8B_22 109.0 . . ?
H8A_22 C8_22 H8B_22 107.8 . . ?
O5_22 C9_22 C10_22 111.2(17) . . ?
O5_22 C9_22 H9A_22 109.4 . . ?
C10_22 C9_22 H9A_22 109.4 . . ?
O5_22 C9_22 H9B_22 109.4 . . ?
C10_22 C9_22 H9B_22 109.4 . . ?
H9A_22 C9_22 H9B_22 108.0 . . ?
O6_22 C10_22 C9_22 104.2(16) . . ?
O6_22 C10_22 H10A_22 110.9 . . ?
C9_22 C10_22 H10A_22 110.9 . . ?
O6_22 C10_22 H10B_22 110.9 . . ?
C9_22 C10_22 H10B_22 110.9 . . ?
H10A_22 C10_22 H10B_22 108.9 . . ?
O6_22 C11_22 C12_22 112.9(17) . . ?
O6_22 C11_22 H11A_22 109.0 . . ?
C12_22 C11_22 H11A_22 109.0 . . ?
O6_22 C11_22 H11B_22 109.0 . . ?
C12_22 C11_22 H11B_22 109.0 . . ?
H11A_22 C11_22 H11B_22 107.8 . . ?
O1_22 C12_22 C11_22 105.2(16) . . ?
O1_22 C12_22 H12A_22 110.7 . . ?
C11_22 C12_22 H12A_22 110.7 . . ?
O1_22 C12_22 H12B_22 110.7 . . ?
C11_22 C12_22 H12B_22 110.7 . . ?
H12A_22 C12_22 H12B_22 108.8 . . ?
C18_3 O1_3 C2_3 113.4(3) . . ?
O1_3 C2_3 C3_3 109.4(3) . . ?
O1_3 C2_3 H2A_3 109.8 . . ?
C3_3 C2_3 H2A_3 109.8 . . ?
O1_3 C2_3 H2B_3 109.8 . . ?
C3_3 C2_3 H2B_3 109.8 . . ?
H2A_3 C2_3 H2B_3 108.2 . . ?
O4_3 C3_3 C2_3 107.9(3) . . ?
O4_3 C3_3 H3A_3 110.1 . . ?
C2_3 C3_3 H3A_3 110.1 . . ?
O4_3 C3_3 H3B_3 110.1 . . ?
C2_3 C3_3 H3B_3 110.1 . . ?
H3A_3 C3_3 H3B_3 108.4 . . ?
C5_3 O4_3 C3_3 113.4(3) . . ?
O4_3 C5_3 C6_3 108.8(3) . . ?
O4_3 C5_3 H5A_3 109.9 . . ?
C6_3 C5_3 H5A_3 109.9 . . ?
O4_3 C5_3 H5B_3 109.9 . . ?
C6_3 C5_3 H5B_3 109.9 . . ?
H5A_3 C5_3 H5B_3 108.3 . . ?
O7_3 C6_3 C5_3 113.8(4) . . ?
O7_3 C6_3 H6A_3 108.8 . . ?
C5_3 C6_3 H6A_3 108.8 . . ?
O7_3 C6_3 H6B_3 108.8 . . ?
C5_3 C6_3 H6B_3 108.8 . . ?
H6A_3 C6_3 H6B_3 107.7 . . ?
C6_3 O7_3 C8_3 113.4(3) . . ?
O7_3 C8_3 C9_3 107.4(3) . . ?
O7_3 C8_3 H8A_3 110.2 . . ?
C9_3 C8_3 H8A_3 110.2 . . ?
O7_3 C8_3 H8B_3 110.2 . . ?
C9_3 C8_3 H8B_3 110.2 . . ?
H8A_3 C8_3 H8B_3 108.5 . . ?
O10_3 C9_3 C8_3 108.9(3) . . ?
O10_3 C9_3 H9A_3 109.9 . . ?
C8_3 C9_3 H9A_3 109.9 . . ?
O10_3 C9_3 H9B_3 109.9 . . ?
C8_3 C9_3 H9B_3 109.9 . . ?
H9A_3 C9_3 H9B_3 108.3 . . ?
C9_3 O10_3 C11_3 111.9(3) . . ?
O10_3 C11_3 C12_3 109.4(3) . . ?
O10_3 C11_3 H11A_3 109.8 . . ?
C12_3 C11_3 H11A_3 109.8 . . ?
O10_3 C11_3 H11B_3 109.8 . . ?
C12_3 C11_3 H11B_3 109.8 . . ?
H11A_3 C11_3 H11B_3 108.2 . . ?
O13_3 C12_3 C11_3 109.5(3) . . ?
O13_3 C12_3 H12A_3 109.8 . . ?
C11_3 C12_3 H12A_3 109.8 . . ?
O13_3 C12_3 H12B_3 109.8 . . ?
C11_3 C12_3 H12B_3 109.8 . . ?
H12A_3 C12_3 H12B_3 108.2 . . ?
C12_3 O13_3 C14_3 111.2(3) . . ?
O13_3 C14_3 C15_3 110.1(3) . . ?
O13_3 C14_3 H14A_3 109.6 . . ?
C15_3 C14_3 H14A_3 109.6 . . ?
O13_3 C14_3 H14B_3 109.6 . . ?
C15_3 C14_3 H14B_3 109.6 . . ?
H14A_3 C14_3 H14B_3 108.2 . . ?
O16_3 C15_3 C14_3 113.8(3) . . ?
O16_3 C15_3 H15A_3 108.8 . . ?
C14_3 C15_3 H15A_3 108.8 . . ?
O16_3 C15_3 H15B_3 108.8 . . ?
C14_3 C15_3 H15B_3 108.8 . . ?
H15A_3 C15_3 H15B_3 107.7 . . ?
C17_3 O16_3 C15_3 115.2(3) . . ?
O16_3 C17_3 C18_3 114.7(3) . . ?
O16_3 C17_3 H17A_3 108.6 . . ?
C18_3 C17_3 H17A_3 108.6 . . ?
O16_3 C17_3 H17B_3 108.6 . . ?
C18_3 C17_3 H17B_3 108.6 . . ?
H17A_3 C17_3 H17B_3 107.6 . . ?
O1_3 C18_3 C17_3 110.0(3) . . ?
O1_3 C18_3 H18A_3 109.7 . . ?
C17_3 C18_3 H18A_3 109.7 . . ?
O1_3 C18_3 H18B_3 109.7 . . ?
C17_3 C18_3 H18B_3 109.7 . . ?
H18A_3 C18_3 H18B_3 108.2 . . ?
C2_51 S1_51 K1_21 81.7(3) . . ?
C1_1 C2_51 S3_51 113.5(8) . . ?
C1_1 C2_51 S1_51 119.9(9) . . ?
S3_51 C2_51 S1_51 126.6(4) . . ?
C2_51 S3_51 K1_21 94.7(3) . . ?
C2_52 S1_52 K1_22 94.1(3) . . ?
C1_1 C2_52 S3_52 119.9(3) . . ?
C1_1 C2_52 S1_52 117.2(3) . . ?
S3_52 C2_52 S1_52 122.9(2) . . ?
C2_52 S3_52 K1_22 85.5(2) . . ?

loop_
_geom_bond_atom_site_label_1
_geom_bond_atom_site_label_2
_geom_bond_distance
_geom_bond_site_symmetry_2
_geom_bond_publ_flag
C1_1 N2_1 1.376(4) . ?
C1_1 N5_1 1.387(4) . ?
C1_1 C2_52 1.422(5) . ?
C1_1 C2_51 1.422(5) . ?
N2_1 C3_1 1.395(5) . ?
N2_1 C6_1 1.445(4) . ?
C3_1 C4_1 1.330(5) . ?
C3_1 H3_1 0.9500 . ?
C4_1 N5_1 1.382(5) . ?
C4_1 H4_1 0.9500 . ?
N5_1 C18_1 1.441(4) . ?
C6_1 C11_1 1.389(5) . ?
C6_1 C7_1 1.405(5) . ?
C7_1 C8_1 1.395(5) . ?
C7_1 C12_1 1.512(5) . ?
C8_1 C9_1 1.373(6) . ?
C8_1 H8_1 0.9500 . ?
C9_1 C10_1 1.385(6) . ?
C9_1 H9_1 0.9500 . ?
C10_1 C11_1 1.402(5) . ?
C10_1 H10_1 0.9500 . ?
C11_1 C15_1 1.517(5) . ?
C12_1 C13_1 1.510(6) . ?
C12_1 C14_1 1.531(6) . ?
C12_1 H12_1 1.0000 . ?
C13_1 H13A_1 0.9800 . ?
C13_1 H13B_1 0.9800 . ?
C13_1 H13C_1 0.9800 . ?
C14_1 H14A_1 0.9800 . ?
C14_1 H14B_1 0.9800 . ?
C14_1 H14C_1 0.9800 . ?
C15_1 C17_1 1.529(6) . ?
C15_1 C16_1 1.530(6) . ?
C15_1 H15_1 1.0000 . ?
C16_1 H16A_1 0.9800 . ?
C16_1 H16B_1 0.9800 . ?
C16_1 H16C_1 0.9800 . ?
C17_1 H17A_1 0.9800 . ?
C17_1 H17B_1 0.9800 . ?
C17_1 H17C_1 0.9800 . ?
C18_1 C19_1 1.394(5) . ?
C18_1 C23_1 1.394(5) . ?
C19_1 C20_1 1.403(5) . ?
C19_1 C27_1 1.518(5) . ?
C20_1 C21_1 1.383(6) . ?
C20_1 H20_1 0.9500 . ?
C21_1 C22_1 1.360(6) . ?
C21_1 H21_1 0.9500 . ?
C22_1 C23_1 1.399(5) . ?
C22_1 H22_1 0.9500 . ?
C23_1 C24_1 1.513(6) . ?
C24_1 C25_1 1.509(7) . ?
C24_1 C26_1 1.541(7) . ?
C24_1 H24_1 1.0000 . ?
C25_1 H25A_1 0.9800 . ?
C25_1 H25B_1 0.9800 . ?
C25_1 H25C_1 0.9800 . ?
C26_1 H26A_1 0.9800 . ?
C26_1 H26B_1 0.9800 . ?
C26_1 H26C_1 0.9800 . ?
C27_1 C29_1 1.520(6) . ?
C27_1 C28_1 1.526(7) . ?
C27_1 H27_1 1.0000 . ?
C28_1 H28A_1 0.9800 . ?
C28_1 H28B_1 0.9800 . ?
C28_1 H28C_1 0.9800 . ?
C29_1 H29A_1 0.9800 . ?
C29_1 H29B_1 0.9800 . ?
C29_1 H29C_1 0.9800 . ?
O1_21 C2_21 1.420(6) . ?
O1_21 C18_21 1.423(7) . ?
O1_21 K1_21 2.955(6) . ?
K1_21 O4_21 2.825(7) . ?
K1_21 O10_21 2.863(4) . ?
K1_21 O16_21 2.901(5) . ?
K1_21 O7_21 3.013(4) . ?
K1_21 O13_21 3.031(5) . ?
K1_21 S3_51 3.137(7) . ?
K1_21 S1_51 3.512(7) . ?
C2_21 C3_21 1.485(8) . ?
C2_21 H2A_21 0.9900 . ?
C2_21 H2B_21 0.9900 . ?
C3_21 O4_21 1.418(7) . ?
C3_21 H3A_21 0.9900 . ?
C3_21 H3B_21 0.9900 . ?
O4_21 C5_21 1.420(8) . ?
C5_21 C6_21 1.504(8) . ?
C5_21 H5A_21 0.9900 . ?
C5_21 H5B_21 0.9900 . ?
C6_21 O7_21 1.422(7) . ?
C6_21 H6A_21 0.9900 . ?
C6_21 H6B_21 0.9900 . ?
O7_21 C8_21 1.425(6) . ?
C8_21 C9_21 1.494(9) . ?
C8_21 H8A_21 0.9900 . ?
C8_21 H8B_21 0.9900 . ?
C9_21 O10_21 1.423(7) . ?
C9_21 H9A_21 0.9900 . ?
C9_21 H9B_21 0.9900 . ?
O10_21 C11_21 1.425(7) . ?
C11_21 C12_21 1.499(8) . ?
C11_21 H11A_21 0.9900 . ?
C11_21 H11B_21 0.9900 . ?
C12_21 O13_21 1.412(6) . ?
C12_21 H12A_21 0.9900 . ?
C12_21 H12B_21 0.9900 . ?
O13_21 C14_21 1.400(6) . ?
C14_21 C15_21 1.494(7) . ?
C14_21 H14A_21 0.9900 . ?
C14_21 H14B_21 0.9900 . ?
C15_21 O16_21 1.423(6) . ?
C15_21 H15A_21 0.9900 . ?
C15_21 H15B_21 0.9900 . ?
O16_21 C17_21 1.426(6) . ?
C17_21 C18_21 1.498(7) . ?
C17_21 H17A_21 0.9900 . ?
C17_21 H17B_21 0.9900 . ?
C18_21 H18A_21 0.9900 . ?
C18_21 H18B_21 0.9900 . ?
O1_22 C1_22 1.41(3) . ?
O1_22 C12_22 1.46(3) . ?
O1_22 K1_22 3.07(2) . ?
K1_22 O2_22 2.81(3) . ?
K1_22 O4_22 2.87(2) . ?
K1_22 O6_22 2.900(16) . ?
K1_22 O5_22 3.026(19) . ?
K1_22 S1_52 3.060(13) . ?
K1_22 O3_22 3.094(18) . ?
K1_22 S3_52 3.331(14) . ?
O2_22 C3_22 1.39(3) . ?
O2_22 C2_22 1.47(3) . ?
O3_22 C4_22 1.40(3) . ?
O3_22 C5_22 1.44(2) . ?
O4_22 C6_22 1.42(3) . ?
O4_22 C7_22 1.46(3) . ?
O5_22 C8_22 1.39(3) . ?
O5_22 C9_22 1.40(2) . ?
O6_22 C10_22 1.37(2) . ?
O6_22 C11_22 1.42(3) . ?
C1_22 C2_22 1.42(3) . ?
C1_22 H1A_22 0.9900 . ?
C1_22 H1B_22 0.9900 . ?
C2_22 H2A_22 0.9900 . ?
C2_22 H2B_22 0.9900 . ?
C3_22 C4_22 1.46(3) . ?
C3_22 H3A_22 0.9900 . ?
C3_22 H3B_22 0.9900 . ?
C4_22 H4A_22 0.9900 . ?
C4_22 H4B_22 0.9900 . ?
C5_22 C6_22 1.51(3) . ?
C5_22 H5A_22 0.9900 . ?
C5_22 H5B_22 0.9900 . ?
C6_22 H6A_22 0.9900 . ?
C6_22 H6B_22 0.9900 . ?
C7_22 C8_22 1.48(3) . ?
C7_22 H7A_22 0.9900 . ?
C7_22 H7B_22 0.9900 . ?
C8_22 H8A_22 0.9900 . ?
C8_22 H8B_22 0.9900 . ?
C9_22 C10_22 1.56(3) . ?
C9_22 H9A_22 0.9900 . ?
C9_22 H9B_22 0.9900 . ?
C10_22 H10A_22 0.9900 . ?
C10_22 H10B_22 0.9900 . ?
C11_22 C12_22 1.50(3) . ?
C11_22 H11A_22 0.9900 . ?
C11_22 H11B_22 0.9900 . ?
C12_22 H12A_22 0.9900 . ?
C12_22 H12B_22 0.9900 . ?
O1_3 C18_3 1.412(5) . ?
O1_3 C2_3 1.418(5) . ?
C2_3 C3_3 1.491(6) . ?
C2_3 H2A_3 0.9900 . ?
C2_3 H2B_3 0.9900 . ?
C3_3 O4_3 1.431(5) . ?
C3_3 H3A_3 0.9900 . ?
C3_3 H3B_3 0.9900 . ?
O4_3 C5_3 1.403(5) . ?
C5_3 C6_3 1.505(6) . ?
C5_3 H5A_3 0.9900 . ?
C5_3 H5B_3 0.9900 . ?
C6_3 O7_3 1.416(5) . ?
C6_3 H6A_3 0.9900 . ?
C6_3 H6B_3 0.9900 . ?
O7_3 C8_3 1.424(5) . ?
C8_3 C9_3 1.501(6) . ?
C8_3 H8A_3 0.9900 . ?
C8_3 H8B_3 0.9900 . ?
C9_3 O10_3 1.412(5) . ?
C9_3 H9A_3 0.9900 . ?
C9_3 H9B_3 0.9900 . ?
O10_3 C11_3 1.413(5) . ?
C11_3 C12_3 1.502(6) . ?
C11_3 H11A_3 0.9900 . ?
C11_3 H11B_3 0.9900 . ?
C12_3 O13_3 1.415(4) . ?
C12_3 H12A_3 0.9900 . ?
C12_3 H12B_3 0.9900 . ?
O13_3 C14_3 1.423(5) . ?
C14_3 C15_3 1.492(6) . ?
C14_3 H14A_3 0.9900 . ?
C14_3 H14B_3 0.9900 . ?
C15_3 O16_3 1.432(5) . ?
C15_3 H15A_3 0.9900 . ?
C15_3 H15B_3 0.9900 . ?
O16_3 C17_3 1.424(5) . ?
C17_3 C18_3 1.511(6) . ?
C17_3 H17A_3 0.9900 . ?
C17_3 H17B_3 0.9900 . ?
C18_3 H18A_3 0.9900 . ?
C18_3 H18B_3 0.9900 . ?
S1_51 C2_51 1.798(14) . ?
C2_51 S3_51 1.735(14) . ?
S1_52 C2_52 1.731(5) . ?
C2_52 S3_52 1.704(5) . ?
